data_2312778
loop_
_publ_author_name
'Mama, Neliswa'
'Schoeman, Stiaan'
'Myburgh, Lisa'
'Hosten, Eric C.'

_publ_section_title
;
 Synthesis and characterization of coumarin-derived sulfur analogues using
 Lawesson's reagent.
;
_journal_coeditor_code EF3062
_journal_issue 'Pt 3'
_journal_name_full 'Acta crystallographica. Section C, Structural chemistry'
_journal_page_first 170
_journal_page_last 180
_journal_paper_doi 10.1107/S2053229625000956
_journal_volume 81
_journal_year 2025
_chemical_formula_iupac 'C13 H12 O4 S'
_chemical_formula_moiety 'C13 H12 O4 S'
_chemical_formula_sum 'C13 H12 O4 S'
_chemical_formula_weight 264.29
_chemical_name_systematic
;
Ethyl 8-methoxy-2-sulfanylidene-2<i>H</i>-chromene-3-carboxylate
;
_space_group_crystal_system monoclinic
_space_group_IT_number 14
_space_group_name_Hall '-P 2yn'
_space_group_name_H-M_alt 'P 1 21/n 1'
_atom_sites_solution_hydrogens geom
_atom_sites_solution_primary dual
_atom_sites_solution_secondary difmap
_audit_creation_method SHELXL-2019/3
_cell_angle_alpha 90
_cell_angle_beta 98.620(2)
_cell_angle_gamma 90
_cell_formula_units_Z 4
_cell_length_a 6.8534(4)
_cell_length_b 11.2183(7)
_cell_length_c 15.8581(10)
_cell_measurement_reflns_used 9873
_cell_measurement_temperature 199(2)
_cell_measurement_theta_max 28.17
_cell_measurement_theta_min 2.60
_cell_volume 1205.45(13)
_computing_cell_refinement
;
APEX2 (Bruker, 2012)
;
_computing_data_collection
;
APEX2 (Bruker, 2012)
;
_computing_data_reduction
;
SAINT (Bruker, 2012)
;
_computing_molecular_graphics
;
ORTEP-3 for Windows (Farrugia, 2012)
;
_computing_publication_material
;
PLATON (Spek, 2020) and Mercury (Macrae <i>et al.</i>,  2020)
;
_computing_structure_refinement
;
SHELXL2019 (Sheldrick, 2015b) and ShelXle (H\"ubschle <i>et al.</i>,
2011)
;
_computing_structure_solution
;
SHELXT2018 (Sheldrick, 2015a)
;
_diffrn_ambient_temperature 199(2)
_diffrn_detector_area_resol_mean 8.3333
_diffrn_measured_fraction_theta_full 0.999
_diffrn_measured_fraction_theta_max 0.997
_diffrn_measurement_device_type 'Bruker APEXII CCD'
_diffrn_measurement_method '\f and \w scans'
_diffrn_radiation_monochromator graphite
_diffrn_radiation_source 'sealed tube'
_diffrn_radiation_type MoK\a
_diffrn_radiation_wavelength 0.71073
_diffrn_reflns_av_R_equivalents 0.0205
_diffrn_reflns_av_unetI/netI 0.0131
_diffrn_reflns_limit_h_max 9
_diffrn_reflns_limit_h_min -9
_diffrn_reflns_limit_k_max 14
_diffrn_reflns_limit_k_min -14
_diffrn_reflns_limit_l_max 20
_diffrn_reflns_limit_l_min -20
_diffrn_reflns_number 20324
_diffrn_reflns_theta_full 25.242
_diffrn_reflns_theta_max 28.275
_diffrn_reflns_theta_min 2.598
_exptl_absorpt_coefficient_mu 0.272
_exptl_absorpt_correction_T_max 1.0000
_exptl_absorpt_correction_T_min 0.9375
_exptl_absorpt_correction_type numerical
_exptl_absorpt_process_details
;
(SADABS; Bruker, 2012)
;
_exptl_crystal_colour orange
_exptl_crystal_density_diffrn 1.456
_exptl_crystal_density_method 'not measured'
_exptl_crystal_description block
_exptl_crystal_F_000 552
_exptl_crystal_size_max 0.668
_exptl_crystal_size_mid 0.616
_exptl_crystal_size_min 0.500
_refine_diff_density_max 0.396
_refine_diff_density_min -0.318
_refine_ls_extinction_method none
_refine_ls_goodness_of_fit_ref 1.041
_refine_ls_hydrogen_treatment constr
_refine_ls_matrix_type full
_refine_ls_number_parameters 165
_refine_ls_number_reflns 2981
_refine_ls_number_restraints 0
_refine_ls_restrained_S_all 1.041
_refine_ls_R_factor_all 0.0404
_refine_ls_R_factor_gt 0.0349
_refine_ls_shift/su_max 0.001
_refine_ls_shift/su_mean 0.000
_refine_ls_structure_factor_coef Fsqd
_refine_ls_weighting_details 'w=1/[\s^2^(Fo^2^)+(0.0572P)^2^+0.4794P] where P=(Fo^2^+2Fc^2^)/3'
_refine_ls_weighting_scheme calc
_refine_ls_wR_factor_gt 0.0979
_refine_ls_wR_factor_ref 0.1038
_reflns_number_gt 2607
_reflns_number_total 2981
_reflns_threshold_expression 'I > 2\s(I)'
_cod_data_source_file ef3062.cif
_cod_data_source_block S2b
_cod_depositor_comments 'Adding full bibliography for 2312774--2312779.cif.'
_cod_original_sg_symbol_H-M 'P 21/n'
_cod_database_code 2312778
_shelx_space_group_comment
;
The symmetry employed for this shelxl refinement is uniquely defined
by the following loop, which should always be used as a source of
symmetry information in preference to the above space-group names.
They are only intended as comments.
;
_shelx_estimated_absorpt_t_min 0.839
_shelx_estimated_absorpt_t_max 0.876

loop_
_space_group_symop_operation_xyz
'x, y, z'
'-x+1/2, y+1/2, -z+1/2'
'-x, -y, -z'
'x-1/2, -y-1/2, z-1/2'

loop_
_atom_site_type_symbol
_atom_site_label
_atom_site_fract_x
_atom_site_fract_y
_atom_site_fract_z
_atom_site_U_iso_or_equiv
_atom_site_adp_type
_atom_site_calc_flag
_atom_site_occupancy
_atom_site_disorder_assembly
_atom_site_disorder_group
S S1 0.81219(6) 0.81003(3) 0.35733(2) 0.03729(13) Uani d 1 . .
O O1 0.80196(13) 0.64604(8) 0.46888(5) 0.02304(19) Uani d 1 . .
O O2 0.52085(13) 0.58357(9) 0.19721(5) 0.0275(2) Uani d 1 . .
O O3 0.84037(16) 0.62830(12) 0.19238(6) 0.0431(3) Uani d 1 . .
O O4 0.82689(15) 0.62262(9) 0.63363(6) 0.0312(2) Uani d 1 . .
C C1 0.78184(18) 0.67129(11) 0.38399(7) 0.0227(2) Uani d 1 . .
C C2 0.73279(17) 0.57362(11) 0.32548(7) 0.0228(2) Uani d 1 . .
C C3 0.70415(17) 0.46181(11) 0.35402(7) 0.0232(2) Uani d 1 . .
H H3 0.673325 0.398698 0.314315 0.028 Uiso calc 1 . .
C C4 0.72010(17) 0.43832(11) 0.44368(7) 0.0213(2) Uani d 1 . .
C C5 0.68396(19) 0.32579(11) 0.47790(8) 0.0258(3) Uani d 1 . .
H H5 0.651227 0.259254 0.441457 0.031 Uiso calc 1 . .
C C6 0.69689(19) 0.31399(11) 0.56490(9) 0.0277(3) Uani d 1 . .
H H6 0.671803 0.238510 0.588238 0.033 Uiso calc 1 . .
C C7 0.74618(19) 0.41066(12) 0.61991(8) 0.0263(3) Uani d 1 . .
H H7 0.755650 0.399798 0.679800 0.032 Uiso calc 1 . .
C C8 0.78121(17) 0.52209(11) 0.58746(7) 0.0227(2) Uani d 1 . .
C C9 0.76794(16) 0.53401(10) 0.49865(7) 0.0204(2) Uani d 1 . .
C C10 0.70779(19) 0.59960(11) 0.23125(8) 0.0253(3) Uani d 1 . .
C C11 0.4701(2) 0.60326(12) 0.10494(8) 0.0294(3) Uani d 1 . .
H H11A 0.555050 0.554053 0.073447 0.035 Uiso calc 1 . .
H H11B 0.488335 0.688148 0.090920 0.035 Uiso calc 1 . .
C C12 0.2582(3) 0.56793(18) 0.08158(10) 0.0469(4) Uani d 1 . .
H H12A 0.215039 0.583907 0.020897 0.070 Uiso calc 1 . .
H H12B 0.177050 0.614028 0.115732 0.070 Uiso calc 1 . .
H H12C 0.243843 0.482724 0.092827 0.070 Uiso calc 1 . .
C C13 0.8240(2) 0.61662(14) 0.72369(8) 0.0344(3) Uani d 1 . .
H H13A 0.692175 0.592954 0.734223 0.052 Uiso calc 1 . .
H H13B 0.856919 0.694987 0.749237 0.052 Uiso calc 1 . .
H H13C 0.921080 0.557826 0.749199 0.052 Uiso calc 1 . .

loop_
_atom_site_aniso_label
_atom_site_aniso_U_11
_atom_site_aniso_U_22
_atom_site_aniso_U_33
_atom_site_aniso_U_12
_atom_site_aniso_U_13
_atom_site_aniso_U_23
S1 0.0570(3) 0.02629(19) 0.02802(19) -0.00167(15) 0.00464(16) 0.00597(12)
O1 0.0290(4) 0.0220(4) 0.0179(4) -0.0019(3) 0.0028(3) 0.0025(3)
O2 0.0302(5) 0.0348(5) 0.0171(4) 0.0004(4) 0.0017(3) 0.0026(3)
O3 0.0361(6) 0.0699(8) 0.0242(5) -0.0023(5) 0.0079(4) 0.0090(5)
O4 0.0466(6) 0.0287(5) 0.0185(4) -0.0060(4) 0.0051(4) -0.0012(3)
C1 0.0228(6) 0.0262(6) 0.0191(5) 0.0016(4) 0.0032(4) 0.0033(4)
C2 0.0214(5) 0.0293(6) 0.0179(5) 0.0009(5) 0.0034(4) 0.0012(4)
C3 0.0217(5) 0.0269(6) 0.0208(5) -0.0013(4) 0.0028(4) -0.0021(4)
C4 0.0183(5) 0.0241(6) 0.0216(5) 0.0005(4) 0.0032(4) 0.0008(4)
C5 0.0257(6) 0.0237(6) 0.0284(6) -0.0015(4) 0.0050(5) 0.0001(5)
C6 0.0290(6) 0.0239(6) 0.0309(6) 0.0007(5) 0.0068(5) 0.0064(5)
C7 0.0278(6) 0.0299(6) 0.0217(6) 0.0009(5) 0.0054(5) 0.0061(5)
C8 0.0221(5) 0.0259(6) 0.0199(5) -0.0001(4) 0.0023(4) 0.0005(4)
C9 0.0185(5) 0.0222(5) 0.0207(5) 0.0005(4) 0.0033(4) 0.0026(4)
C10 0.0301(6) 0.0266(6) 0.0195(5) 0.0017(5) 0.0050(5) 0.0010(4)
C11 0.0388(7) 0.0323(6) 0.0160(5) 0.0027(5) 0.0012(5) 0.0041(5)
C12 0.0463(9) 0.0625(11) 0.0282(7) -0.0113(8) -0.0064(6) 0.0089(7)
C13 0.0421(8) 0.0422(8) 0.0190(6) -0.0058(6) 0.0053(5) -0.0019(5)

loop_
_atom_type_symbol
_atom_type_description
_atom_type_scat_dispersion_real
_atom_type_scat_dispersion_imag
_atom_type_scat_source
C C 0.0033 0.0016 'International Tables Vol C Tables 4.2.6.8 and 6.1.1.4'
H H 0.0000 0.0000 'International Tables Vol C Tables 4.2.6.8 and 6.1.1.4'
O O 0.0106 0.0060 'International Tables Vol C Tables 4.2.6.8 and 6.1.1.4'
S S 0.1246 0.1234 'International Tables Vol C Tables 4.2.6.8 and 6.1.1.4'

loop_
_exptl_crystal_face_index_h
_exptl_crystal_face_index_k
_exptl_crystal_face_index_l
_exptl_crystal_face_perp_dist
0.00 -1.00 -2.00 0.2280
0.00 1.00 2.00 0.3040
-2.00 1.00 1.00 0.3360
4.00 -1.00 0.00 0.2080
1.00 -2.00 -3.00 0.1920
0.00 -2.00 -3.00 0.2270
-3.00 1.00 1.00 0.3420
0.00 2.00 3.00 0.3000
0.00 0.00 1.00 0.2930
0.00 0.00 -1.00 0.2990
-3.00 2.00 2.00 0.3290
0.00 1.00 -3.00 0.3220
2.00 -3.00 3.00 0.2610
0.00 1.00 -1.00 0.2890
0.00 -1.00 1.00 0.2360
1.00 -3.00 1.00 0.2350
-1.00 -4.00 4.00 0.2750
-3.00 0.00 4.00 0.3540
1.00 1.00 -2.00 0.1610
3.00 2.00 -4.00 0.1120
0.00 4.00 -1.00 0.2960
-3.00 -2.00 4.00 0.3540
0.00 -2.00 -1.00 0.1990
-4.00 -1.00 2.00 0.3320
1.00 4.00 1.00 0.2680
4.00 3.00 -1.00 0.1870
-1.00 -4.00 -4.00 0.2450
1.00 4.00 4.00 0.2500
1.00 0.00 -2.00 0.1260
0.00 -1.00 0.00 0.1980
3.00 1.00 -3.00 0.1110
1.00 -2.00 -4.00 0.1790

loop_
_geom_angle_atom_site_label_1
_geom_angle_atom_site_label_2
_geom_angle_atom_site_label_3
_geom_angle_site_symmetry_1
_geom_angle_site_symmetry_3
_geom_angle
_geom_angle_publ_flag
C1 O1 C9 . . 122.15(10) ?
C10 O2 C11 . . 117.07(10) ?
C8 O4 C13 . . 117.57(10) ?
O1 C1 C2 . . 117.20(11) ?
O1 C1 S1 . . 117.11(9) ?
C2 C1 S1 . . 125.69(9) ?
C3 C2 C1 . . 121.25(11) ?
C3 C2 C10 . . 120.57(11) ?
C1 C2 C10 . . 118.16(11) ?
C2 C3 C4 . . 120.46(11) ?
C2 C3 H3 . . 119.8 ?
C4 C3 H3 . . 119.8 ?
C9 C4 C5 . . 119.23(11) ?
C9 C4 C3 . . 117.09(11) ?
C5 C4 C3 . . 123.65(11) ?
C6 C5 C4 . . 118.90(12) ?
C6 C5 H5 . . 120.5 ?
C4 C5 H5 . . 120.5 ?
C5 C6 C7 . . 121.55(11) ?
C5 C6 H6 . . 119.2 ?
C7 C6 H6 . . 119.2 ?
C8 C7 C6 . . 120.38(11) ?
C8 C7 H7 . . 119.8 ?
C6 C7 H7 . . 119.8 ?
O4 C8 C7 . . 126.05(11) ?
O4 C8 C9 . . 115.95(10) ?
C7 C8 C9 . . 118.00(11) ?
O1 C9 C4 . . 121.78(10) ?
O1 C9 C8 . . 116.28(10) ?
C4 C9 C8 . . 121.93(11) ?
O3 C10 O2 . . 125.43(12) ?
O3 C10 C2 . . 124.87(12) ?
O2 C10 C2 . . 109.68(10) ?
O2 C11 C12 . . 106.41(11) ?
O2 C11 H11A . . 110.4 ?
C12 C11 H11A . . 110.4 ?
O2 C11 H11B . . 110.4 ?
C12 C11 H11B . . 110.4 ?
H11A C11 H11B . . 108.6 ?
C11 C12 H12A . . 109.5 ?
C11 C12 H12B . . 109.5 ?
H12A C12 H12B . . 109.5 ?
C11 C12 H12C . . 109.5 ?
H12A C12 H12C . . 109.5 ?
H12B C12 H12C . . 109.5 ?
O4 C13 H13A . . 109.5 ?
O4 C13 H13B . . 109.5 ?
H13A C13 H13B . . 109.5 ?
O4 C13 H13C . . 109.5 ?
H13A C13 H13C . . 109.5 ?
H13B C13 H13C . . 109.5 ?

loop_
_geom_bond_atom_site_label_1
_geom_bond_atom_site_label_2
_geom_bond_site_symmetry_2
_geom_bond_distance
_geom_bond_publ_flag
S1 C1 . 1.6343(13) ?
O1 C1 . 1.3623(14) ?
O1 C9 . 1.3747(14) ?
O2 C10 . 1.3258(16) ?
O2 C11 . 1.4692(14) ?
O3 C10 . 1.2154(16) ?
O4 C8 . 1.3555(15) ?
O4 C13 . 1.4327(15) ?
C1 C2 . 1.4425(17) ?
C2 C3 . 1.3577(18) ?
C2 C10 . 1.5068(16) ?
C3 C4 . 1.4341(16) ?
C3 H3 . 0.9500 ?
C4 C9 . 1.3907(16) ?
C4 C5 . 1.4105(17) ?
C5 C6 . 1.3757(18) ?
C5 H5 . 0.9500 ?
C6 C7 . 1.4011(19) ?
C6 H6 . 0.9500 ?
C7 C8 . 1.3864(17) ?
C7 H7 . 0.9500 ?
C8 C9 . 1.4040(16) ?
C11 C12 . 1.497(2) ?
C11 H11A . 0.9900 ?
C11 H11B . 0.9900 ?
C12 H12A . 0.9800 ?
C12 H12B . 0.9800 ?
C12 H12C . 0.9800 ?
C13 H13A . 0.9800 ?
C13 H13B . 0.9800 ?
C13 H13C . 0.9800 ?

loop_
_geom_hbond_atom_site_label_D
_geom_hbond_atom_site_label_H
_geom_hbond_atom_site_label_A
_geom_hbond_site_symmetry_A
_geom_hbond_distance_DH
_geom_hbond_distance_HA
_geom_hbond_distance_DA
_geom_hbond_angle_DHA
_geom_hbond_publ_flag
C3 H3 S1 2_645 0.95 2.91 3.7460(12) 147 yes
C5 H5 O3 2_645 0.95 2.59 3.4774(17) 156 yes
C11 H11B O4 4_575 0.99 2.53 3.2803(17) 132 yes

loop_
_geom_torsion_atom_site_label_1
_geom_torsion_atom_site_label_2
_geom_torsion_atom_site_label_3
_geom_torsion_atom_site_label_4
_geom_torsion_site_symmetry_1
_geom_torsion_site_symmetry_2
_geom_torsion_site_symmetry_3
_geom_torsion_site_symmetry_4
_geom_torsion
_geom_torsion_publ_flag
C9 O1 C1 C2 . . . . -3.16(16) ?
C9 O1 C1 S1 . . . . 175.96(8) ?
O1 C1 C2 C3 . . . . 1.27(17) ?
S1 C1 C2 C3 . . . . -177.76(10) ?
O1 C1 C2 C10 . . . . 179.41(10) ?
S1 C1 C2 C10 . . . . 0.38(17) ?
C1 C2 C3 C4 . . . . 0.66(18) ?
C10 C2 C3 C4 . . . . -177.43(10) ?
C2 C3 C4 C9 . . . . -0.77(17) ?
C2 C3 C4 C5 . . . . 177.13(12) ?
C9 C4 C5 C6 . . . . 0.08(18) ?
C3 C4 C5 C6 . . . . -177.78(11) ?
C4 C5 C6 C7 . . . . -0.42(19) ?
C5 C6 C7 C8 . . . . 0.8(2) ?
C13 O4 C8 C7 . . . . -5.25(19) ?
C13 O4 C8 C9 . . . . 174.41(11) ?
C6 C7 C8 O4 . . . . 178.93(12) ?
C6 C7 C8 C9 . . . . -0.73(18) ?
C1 O1 C9 C4 . . . . 3.16(17) ?
C1 O1 C9 C8 . . . . -175.89(10) ?
C5 C4 C9 O1 . . . . -179.07(10) ?
C3 C4 C9 O1 . . . . -1.08(17) ?
C5 C4 C9 C8 . . . . -0.08(18) ?
C3 C4 C9 C8 . . . . 177.92(10) ?
O4 C8 C9 O1 . . . . -0.24(16) ?
C7 C8 C9 O1 . . . . 179.45(10) ?
O4 C8 C9 C4 . . . . -179.29(11) ?
C7 C8 C9 C4 . . . . 0.40(18) ?
C11 O2 C10 O3 . . . . -0.6(2) ?
C11 O2 C10 C2 . . . . -179.06(10) ?
C3 C2 C10 O3 . . . . -113.31(16) ?
C1 C2 C10 O3 . . . . 68.54(18) ?
C3 C2 C10 O2 . . . . 65.20(15) ?
C1 C2 C10 O2 . . . . -112.95(12) ?
C10 O2 C11 C12 . . . . 174.50(12) ?
